data_2232041
loop_
_publ_author_name
'Shi, Qi-Ying'
'Zhang, Guo-Chun'
'Zhou, Chun-Sheng'
'Yang, Qi'

_publ_section_title
;
 Diaquabis(5-methylpyrazine-2-carboxylato-\k^2^<i>N</i>^1^,<i>O</i>)cobalt(II)
 dihydrate
;
_journal_coeditor_code RU2012
_journal_issue 10
_journal_name_full 'Acta Crystallographica Section E'
_journal_page_first m1430
_journal_paper_doi 10.1107/S1600536811038591
_journal_volume 67
_journal_year 2011
_chemical_formula_iupac '[Co (C6 H5 N2 O2)2 (H2 O)2], 2H2 O'
_chemical_formula_moiety 'C12 H14 Co N4 O6, 2(H2 O)'
_chemical_formula_sum 'C12 H18 Co N4 O8'
_chemical_formula_weight 405.23
_chemical_name_systematic
;
Diaquabis(5-methylpyrazine-2-carboxylato-\k^2^<i>N</i>^1^,<i>O</i>)cobalt(II)
dihydrate
;
_space_group_IT_number 14
_symmetry_cell_setting monoclinic
_symmetry_space_group_name_Hall '-P 2yn'
_symmetry_space_group_name_H-M 'P 1 21/n 1'
_atom_sites_solution_hydrogens geom
_atom_sites_solution_primary direct
_atom_sites_solution_secondary difmap
_audit_creation_method SHELXL-97
_cell_angle_alpha 90.00
_cell_angle_beta 102.961(6)
_cell_angle_gamma 90.00
_cell_formula_units_Z 4
_cell_length_a 10.092(3)
_cell_length_b 13.588(4)
_cell_length_c 12.287(4)
_cell_measurement_reflns_used 3524
_cell_measurement_temperature 298(2)
_cell_measurement_theta_max 25.10
_cell_measurement_theta_min 1.96
_cell_volume 1642.0(9)
_computing_cell_refinement 'SAINT (Bruker, 2002)'
_computing_data_collection 'SMART (Bruker, 2002)'
_computing_data_reduction 'SAINT (Bruker, 2002)'
_computing_molecular_graphics 'SHELXTL (Sheldrick, 2008)'
_computing_publication_material 'SHELXTL (Sheldrick, 2008)'
_computing_structure_refinement 'SHELXL97 (Sheldrick, 2008)'
_computing_structure_solution 'SHELXS97 (Sheldrick, 2008)'
_diffrn_ambient_temperature 298(2)
_diffrn_measured_fraction_theta_full 0.999
_diffrn_measured_fraction_theta_max 0.999
_diffrn_measurement_device_type 'Bruker SMART APEX'
_diffrn_measurement_method \w
_diffrn_radiation_monochromator graphite
_diffrn_radiation_source 'fine-focus sealed tube'
_diffrn_radiation_type MoK\a
_diffrn_radiation_wavelength 0.71073
_diffrn_reflns_av_R_equivalents 0.0297
_diffrn_reflns_av_sigmaI/netI 0.0394
_diffrn_reflns_limit_h_max 12
_diffrn_reflns_limit_h_min -10
_diffrn_reflns_limit_k_max 16
_diffrn_reflns_limit_k_min -15
_diffrn_reflns_limit_l_max 14
_diffrn_reflns_limit_l_min -10
_diffrn_reflns_number 8089
_diffrn_reflns_theta_full 25.10
_diffrn_reflns_theta_max 25.10
_diffrn_reflns_theta_min 2.27
_diffrn_standards_interval_time 0
_diffrn_standards_number 0
_exptl_absorpt_coefficient_mu 1.096
_exptl_absorpt_correction_T_max 0.9019
_exptl_absorpt_correction_T_min 0.7973
_exptl_absorpt_correction_type multi-scan
_exptl_absorpt_process_details '(SADABS; Sheldrick, 1997)'
_exptl_crystal_colour red
_exptl_crystal_density_diffrn 1.639
_exptl_crystal_density_method 'not measured'
_exptl_crystal_description block
_exptl_crystal_F_000 836
_exptl_crystal_size_max 0.27
_exptl_crystal_size_mid 0.19
_exptl_crystal_size_min 0.12
_refine_diff_density_max 0.294
_refine_diff_density_min -0.273
_refine_ls_extinction_method none
_refine_ls_goodness_of_fit_ref 1.018
_refine_ls_hydrogen_treatment refall
_refine_ls_matrix_type full
_refine_ls_number_parameters 298
_refine_ls_number_reflns 2914
_refine_ls_number_restraints 0
_refine_ls_restrained_S_all 1.018
_refine_ls_R_factor_all 0.0457
_refine_ls_R_factor_gt 0.0310
_refine_ls_shift/su_max 0.001
_refine_ls_shift/su_mean 0.000
_refine_ls_structure_factor_coef Fsqd
_refine_ls_weighting_details 'calc w=1/[\s^2^(Fo^2^)+(0.0350P)^2^+0.2465P] where P=(Fo^2^+2Fc^2^)/3'
_refine_ls_weighting_scheme calc
_refine_ls_wR_factor_gt 0.0710
_refine_ls_wR_factor_ref 0.0746
_reflns_number_gt 2150
_reflns_number_total 2914
_reflns_threshold_expression >2sigma(I)
_cod_data_source_file ru2012.cif
_cod_data_source_block I
_cod_original_cell_volume 1642.1(9)
_cod_original_sg_symbol_H-M 'P 21/n'
_cod_database_code 2232041
_cod_database_fobs_code 2232041

loop_
_symmetry_equiv_pos_as_xyz
'x, y, z'
'-x+1/2, y+1/2, -z+1/2'
'-x, -y, -z'
'x-1/2, -y-1/2, z-1/2'

loop_
_atom_site_type_symbol
_atom_site_label
_atom_site_fract_x
_atom_site_fract_y
_atom_site_fract_z
_atom_site_U_iso_or_equiv
_atom_site_adp_type
_atom_site_calc_flag
_atom_site_occupancy
_atom_site_symmetry_multiplicity
Co Co1 0.24651(3) 0.38090(2) 0.97992(3) 0.03100(12) Uani d 1 1
O O1 0.44853(15) 0.40135(12) 1.05505(13) 0.0362(4) Uani d 1 1
O O3 0.04518(15) 0.35626(13) 0.90725(13) 0.0366(4) Uani d 1 1
O O5 0.2709(2) 0.23572(17) 1.0370(2) 0.0473(6) Uani d 1 1
O O2 0.59099(16) 0.44209(14) 1.21396(14) 0.0444(5) Uani d 1 1
N N1 0.25942(18) 0.33775(14) 0.81864(16) 0.0300(5) Uani d 1 1
O O6 0.23198(19) 0.52962(15) 0.92703(19) 0.0396(5) Uani d 1 1
N N3 0.23215(19) 0.42234(14) 1.14178(16) 0.0317(5) Uani d 1 1
C C1 0.4749(2) 0.42518(18) 1.1563(2) 0.0341(6) Uani d 1 1
N N2 0.2339(2) 0.29075(15) 0.59604(17) 0.0387(5) Uani d 1 1
O O4 -0.09886(16) 0.30920(13) 0.75154(14) 0.0444(5) Uani d 1 1
C C8 0.1372(2) 0.31958(16) 0.75246(19) 0.0295(5) Uani d 1 1
C C7 0.0172(2) 0.32855(17) 0.8068(2) 0.0313(6) Uani d 1 1
C C10 0.3561(2) 0.30930(17) 0.6620(2) 0.0350(6) Uani d 1 1
C C2 0.3548(2) 0.43145(17) 1.21038(19) 0.0318(6) Uani d 1 1
C C5 0.1238(3) 0.42804(19) 1.1858(2) 0.0368(6) Uani d 1 1
C C9 0.1266(3) 0.2951(2) 0.6420(2) 0.0376(6) Uani d 1 1
C C12 0.3680(3) 0.33191(18) 0.7746(2) 0.0348(6) Uani d 1 1
C C4 0.1354(3) 0.43880(19) 1.2999(2) 0.0390(6) Uani d 1 1
C C11 0.4772(4) 0.3074(3) 0.6119(3) 0.0500(8) Uani d 1 1
N N4 0.2575(2) 0.44717(16) 1.36849(17) 0.0445(6) Uani d 1 1
C C3 0.3647(3) 0.4445(2) 1.3230(2) 0.0426(7) Uani d 1 1
C C6 0.0139(4) 0.4391(3) 1.3499(3) 0.0588(9) Uani d 1 1
O O7 0.2904(2) 0.66789(18) 0.10443(19) 0.0497(5) Uani d 1 1
O O8 0.2210(3) 0.06357(19) 0.9342(2) 0.0725(8) Uani d 1 1
H H7 0.048(2) 0.2800(17) 0.599(2) 0.038(7) Uiso d 1 1
H H2 0.042(2) 0.4240(17) 1.141(2) 0.032(7) Uiso d 1 1
H H6 0.455(2) 0.3478(16) 0.8176(19) 0.032(6) Uiso d 1 1
H H1 0.445(2) 0.4485(18) 1.364(2) 0.040(8) Uiso d 1 1
H H10 0.491(3) 0.368(2) 0.576(3) 0.078(11) Uiso d 1 1
H H4 0.004(4) 0.374(3) 1.382(4) 0.133(18) Uiso d 1 1
H H7WA 0.289(3) 0.711(2) 0.069(3) 0.066(13) Uiso d 1 1
H H8 0.556(4) 0.302(2) 0.662(3) 0.080(12) Uiso d 1 1
H H5 -0.056(3) 0.441(2) 1.306(3) 0.071(12) Uiso d 1 1
H H9 0.475(3) 0.257(3) 0.567(3) 0.075(11) Uiso d 1 1
H H3 0.007(4) 0.494(3) 1.396(3) 0.100(13) Uiso d 1 1
H H7WB 0.221(4) 0.673(2) 0.140(3) 0.092(12) Uiso d 1 1
H H6WA 0.251(3) 0.561(2) 0.979(3) 0.050(11) Uiso d 1 1
H H6WB 0.295(3) 0.540(2) 0.886(3) 0.064(10) Uiso d 1 1
H H8WA 0.214(4) 0.021(3) 0.975(3) 0.082(14) Uiso d 1 1
H H8WB 0.186(3) 0.052(2) 0.878(3) 0.065(12) Uiso d 1 1
H H5WB 0.253(3) 0.190(2) 1.000(3) 0.058(11) Uiso d 1 1
H H5WA 0.301(3) 0.224(2) 1.095(3) 0.057(12) Uiso d 1 1

loop_
_atom_site_aniso_label
_atom_site_aniso_U_11
_atom_site_aniso_U_22
_atom_site_aniso_U_33
_atom_site_aniso_U_12
_atom_site_aniso_U_13
_atom_site_aniso_U_23
Co1 0.02774(19) 0.0445(2) 0.02001(18) -0.00081(15) 0.00368(13) -0.00206(15)
O1 0.0313(9) 0.0539(11) 0.0236(9) -0.0024(8) 0.0064(7) -0.0035(8)
O3 0.0300(9) 0.0571(12) 0.0235(10) -0.0041(8) 0.0075(7) -0.0046(8)
O5 0.0590(14) 0.0465(14) 0.0291(13) -0.0018(10) -0.0054(11) 0.0013(11)
O2 0.0329(10) 0.0684(13) 0.0293(10) -0.0099(9) 0.0012(8) -0.0023(9)
N1 0.0270(11) 0.0376(11) 0.0251(11) 0.0009(9) 0.0055(9) 0.0007(9)
O6 0.0378(11) 0.0499(12) 0.0319(11) -0.0019(9) 0.0094(9) 0.0004(10)
N3 0.0328(11) 0.0384(12) 0.0243(11) -0.0001(9) 0.0071(9) -0.0015(9)
C1 0.0329(14) 0.0412(15) 0.0266(14) -0.0031(11) 0.0034(11) 0.0021(12)
N2 0.0441(13) 0.0447(13) 0.0296(12) -0.0051(10) 0.0134(10) -0.0069(10)
O4 0.0298(10) 0.0716(13) 0.0303(10) -0.0090(9) 0.0034(8) -0.0097(9)
C8 0.0337(14) 0.0301(13) 0.0247(13) -0.0022(10) 0.0064(11) 0.0014(11)
C7 0.0307(14) 0.0359(14) 0.0267(14) -0.0003(11) 0.0051(11) 0.0028(11)
C10 0.0386(15) 0.0338(14) 0.0350(15) 0.0035(11) 0.0133(12) 0.0008(11)
C2 0.0335(14) 0.0353(14) 0.0250(13) -0.0048(11) 0.0034(11) -0.0005(11)
C5 0.0340(15) 0.0445(16) 0.0305(15) 0.0024(12) 0.0043(12) -0.0008(12)
C9 0.0365(16) 0.0483(17) 0.0280(15) -0.0085(12) 0.0074(12) -0.0077(12)
C12 0.0310(15) 0.0411(15) 0.0324(15) 0.0020(12) 0.0071(12) -0.0001(12)
C4 0.0448(16) 0.0422(16) 0.0329(15) 0.0039(12) 0.0150(13) -0.0007(12)
C11 0.047(2) 0.062(2) 0.046(2) 0.0041(16) 0.0222(16) -0.0038(18)
N4 0.0486(14) 0.0618(16) 0.0248(12) -0.0028(11) 0.0119(11) -0.0055(11)
C3 0.0395(17) 0.0593(19) 0.0270(15) -0.0079(14) 0.0030(13) -0.0077(13)
C6 0.047(2) 0.088(3) 0.047(2) 0.0062(19) 0.0220(17) -0.004(2)
O7 0.0454(13) 0.0599(15) 0.0466(13) 0.0050(10) 0.0164(10) 0.0104(12)
O8 0.114(2) 0.0578(16) 0.0327(13) -0.0154(14) -0.0111(14) 0.0038(13)

loop_
_atom_type_symbol
_atom_type_description
_atom_type_scat_dispersion_real
_atom_type_scat_dispersion_imag
_atom_type_scat_source
C C 0.0033 0.0016 'International Tables Vol C Tables 4.2.6.8 and 6.1.1.4'
H H 0.0000 0.0000 'International Tables Vol C Tables 4.2.6.8 and 6.1.1.4'
N N 0.0061 0.0033 'International Tables Vol C Tables 4.2.6.8 and 6.1.1.4'
O O 0.0106 0.0060 'International Tables Vol C Tables 4.2.6.8 and 6.1.1.4'
Co Co 0.3494 0.9721 'International Tables Vol C Tables 4.2.6.8 and 6.1.1.4'

loop_
_geom_angle_atom_site_label_1
_geom_angle_atom_site_label_2
_geom_angle_atom_site_label_3
_geom_angle
O3 Co1 O1 178.22(7)
O3 Co1 O5 91.29(8)
O1 Co1 O5 86.95(8)
O3 Co1 N1 78.99(7)
O1 Co1 N1 101.31(7)
O5 Co1 N1 91.47(9)
O3 Co1 N3 100.57(7)
O1 Co1 N3 79.12(7)
O5 Co1 N3 87.90(9)
N1 Co1 N3 179.22(7)
O3 Co1 O6 91.63(7)
O1 Co1 O6 90.12(7)
O5 Co1 O6 177.05(9)
N1 Co1 O6 89.52(8)
N3 Co1 O6 91.14(9)
C1 O1 Co1 116.60(15)
C7 O3 Co1 117.16(14)
Co1 O5 H5WB 125(2)
Co1 O5 H5WA 122(3)
H5WB O5 H5WA 113(3)
C12 N1 C8 118.2(2)
C12 N1 Co1 129.26(16)
C8 N1 Co1 112.41(14)
Co1 O6 H6WA 107(2)
Co1 O6 H6WB 108.3(18)
H6WA O6 H6WB 108(3)
C5 N3 C2 117.9(2)
C5 N3 Co1 129.72(17)
C2 N3 Co1 111.75(14)
O2 C1 O1 125.0(2)
O2 C1 C2 119.0(2)
O1 C1 C2 116.0(2)
C9 N2 C10 117.5(2)
N1 C8 C9 120.0(2)
N1 C8 C7 115.9(2)
C9 C8 C7 124.1(2)
O4 C7 O3 125.1(2)
O4 C7 C8 119.4(2)
O3 C7 C8 115.5(2)
N2 C10 C12 120.3(2)
N2 C10 C11 118.5(2)
C12 C10 C11 121.2(3)
N3 C2 C3 119.6(2)
N3 C2 C1 116.0(2)
C3 C2 C1 124.4(2)
N3 C5 C4 121.8(2)
N3 C5 H2 119.1(15)
C4 C5 H2 119.1(15)
N2 C9 C8 122.6(2)
N2 C9 H7 116.4(16)
C8 C9 H7 121.0(16)
N1 C12 C10 121.4(2)
N1 C12 H6 120.7(14)
C10 C12 H6 117.8(14)
N4 C4 C5 120.3(2)
N4 C4 C6 117.9(3)
C5 C4 C6 121.8(3)
C10 C11 H10 113.4(19)
C10 C11 H8 114(2)
H10 C11 H8 101(3)
C10 C11 H9 111(2)
H10 C11 H9 111(3)
H8 C11 H9 106(3)
C3 N4 C4 117.2(2)
N4 C3 C2 123.0(2)
N4 C3 H1 120.2(17)
C2 C3 H1 116.7(17)
C4 C6 H4 109(3)
C4 C6 H5 114(2)
H4 C6 H5 99(3)
C4 C6 H3 115(2)
H4 C6 H3 117(3)
H5 C6 H3 102(3)
H7WA O7 H7WB 108(3)
H8WA O8 H8WB 111(4)

loop_
_geom_bond_atom_site_label_1
_geom_bond_atom_site_label_2
_geom_bond_distance
Co1 O3 2.0551(17)
Co1 O1 2.0596(17)
Co1 O5 2.090(2)
Co1 N1 2.098(2)
Co1 N3 2.103(2)
Co1 O6 2.118(2)
O1 C1 1.255(3)
O3 C7 1.260(3)
O5 H5WB 0.76(3)
O5 H5WA 0.72(3)
O2 C1 1.247(3)
N1 C12 1.329(3)
N1 C8 1.339(3)
O6 H6WA 0.76(3)
O6 H6WB 0.90(3)
N3 C5 1.326(3)
N3 C2 1.337(3)
C1 C2 1.510(3)
N2 C9 1.330(3)
N2 C10 1.339(3)
O4 C7 1.244(3)
C8 C9 1.378(3)
C8 C7 1.514(3)
C10 C12 1.396(3)
C10 C11 1.487(4)
C2 C3 1.377(3)
C5 C4 1.388(3)
C5 H2 0.88(2)
C9 H7 0.88(2)
C12 H6 0.95(2)
C4 N4 1.333(3)
C4 C6 1.490(4)
C11 H10 0.96(3)
C11 H8 0.89(4)
C11 H9 0.88(3)
N4 C3 1.325(3)
C3 H1 0.85(2)
C6 H4 0.98(4)
C6 H5 0.79(3)
C6 H3 0.95(4)
O7 H7WA 0.73(3)
O7 H7WB 0.91(4)
O8 H8WA 0.78(4)
O8 H8WB 0.72(3)

loop_
_geom_hbond_atom_site_label_D
_geom_hbond_atom_site_label_H
_geom_hbond_atom_site_label_A
_geom_hbond_site_symmetry_A
_geom_hbond_distance_DH
_geom_hbond_distance_HA
_geom_hbond_distance_DA
_geom_hbond_angle_DHA
O7 H7WA N2 2 0.73(3) 2.27(3) 2.940(3) 154(4)
O7 H7WB O4 3_566 0.91(4) 2.02(4) 2.915(3) 168(3)
O7 H7WB O3 3_566 0.91(4) 2.65(4) 3.373(3) 137(3)
O6 H6WA O7 1_556 0.76(3) 2.09(3) 2.838(3) 170(3)
O6 H6WB O2 3_667 0.90(3) 1.88(3) 2.780(3) 173(3)
O6 H6WB O1 3_667 0.90(3) 2.65(3) 3.318(3) 131(2)
O8 H8WA N4 2_547 0.78(4) 2.13(4) 2.861(4) 156(4)
O8 H8WB O2 4_565 0.72(3) 2.03(4) 2.731(3) 165(4)
O5 H5WB O8 . 0.76(3) 1.90(3) 2.652(4) 170(3)
O5 H5WA O4 4_666 0.72(3) 2.02(3) 2.738(3) 174(3)

loop_
_geom_torsion_atom_site_label_1
_geom_torsion_atom_site_label_2
_geom_torsion_atom_site_label_3
_geom_torsion_atom_site_label_4
_geom_torsion
O3 Co1 O1 C1 -78(2)
O5 Co1 O1 C1 -86.91(18)
N1 Co1 O1 C1 -177.79(17)
N3 Co1 O1 C1 1.54(17)
O6 Co1 O1 C1 92.68(18)
O1 Co1 O3 C7 -100(2)
O5 Co1 O3 C7 -91.29(18)
N1 Co1 O3 C7 -0.04(17)
N3 Co1 O3 C7 -179.39(17)
O6 Co1 O3 C7 89.15(18)
O3 Co1 N1 C12 177.6(2)
O1 Co1 N1 C12 -4.2(2)
O5 Co1 N1 C12 -91.4(2)
N3 Co1 N1 C12 -127(5)
O6 Co1 N1 C12 85.8(2)
O3 Co1 N1 C8 1.64(15)
O1 Co1 N1 C8 179.85(15)
O5 Co1 N1 C8 92.67(16)
N3 Co1 N1 C8 57(6)
O6 Co1 N1 C8 -90.12(16)
O3 Co1 N3 C5 1.9(2)
O1 Co1 N3 C5 -176.4(2)
O5 Co1 N3 C5 -89.1(2)
N1 Co1 N3 C5 -53(6)
O6 Co1 N3 C5 93.7(2)
O3 Co1 N3 C2 172.67(16)
O1 Co1 N3 C2 -5.55(16)
O5 Co1 N3 C2 81.75(17)
N1 Co1 N3 C2 117(5)
O6 Co1 N3 C2 -95.46(17)
Co1 O1 C1 O2 -178.67(19)
Co1 O1 C1 C2 2.4(3)
C12 N1 C8 C9 0.3(3)
Co1 N1 C8 C9 176.80(19)
C12 N1 C8 C7 -179.3(2)
Co1 N1 C8 C7 -2.8(2)
Co1 O3 C7 O4 178.88(19)
Co1 O3 C7 C8 -1.4(3)
N1 C8 C7 O4 -177.4(2)
C9 C8 C7 O4 3.0(4)
N1 C8 C7 O3 2.9(3)
C9 C8 C7 O3 -176.7(2)
C9 N2 C10 C12 0.2(4)
C9 N2 C10 C11 -178.5(3)
C5 N3 C2 C3 1.1(4)
Co1 N3 C2 C3 -170.9(2)
C5 N3 C2 C1 -179.6(2)
Co1 N3 C2 C1 8.4(3)
O2 C1 C2 N3 173.5(2)
O1 C1 C2 N3 -7.6(3)
O2 C1 C2 C3 -7.3(4)
O1 C1 C2 C3 171.7(2)
C2 N3 C5 C4 -2.8(4)
Co1 N3 C5 C4 167.58(18)
C10 N2 C9 C8 1.4(4)
N1 C8 C9 N2 -1.7(4)
C7 C8 C9 N2 177.9(2)
C8 N1 C12 C10 1.2(4)
Co1 N1 C12 C10 -174.60(17)
N2 C10 C12 N1 -1.5(4)
C11 C10 C12 N1 177.1(3)
N3 C5 C4 N4 2.3(4)
N3 C5 C4 C6 -176.2(3)
C5 C4 N4 C3 -0.1(4)
C6 C4 N4 C3 178.5(3)
C4 N4 C3 C2 -1.5(4)
N3 C2 C3 N4 1.0(4)
C1 C2 C3 N4 -178.2(2)
